data_7242246
loop_
_publ_author_name
'Cheng, Fu-Hung'
'Liu, Yu-Hsiang'
'Lee, Wei-Te'
'Hu, Ji-Hong'
'Hu, Hui-Ling'
'Mahat Chhetri, Pradhumna'
'Chen, Jhy-Der'

_publ_section_title
;
 Silver(i) coordination polymers based on halogenated cyanoformamidine:
 roles of oxyanions and halogen atoms in the structural diversity
;
_journal_issue 9
_journal_name_full CrystEngComm
_journal_page_first 1961
_journal_page_last 1968
_journal_paper_doi 10.1039/D1CE00025J
_journal_volume 23
_journal_year 2021
_chemical_formula_sum 'C8 H6 Ag Cl N4 O3'
_chemical_formula_weight 349.49
_space_group_crystal_system triclinic
_space_group_IT_number 2
_space_group_name_Hall '-P 1'
_space_group_name_H-M_alt 'P -1'
_atom_sites_solution_hydrogens geom
_audit_creation_method SHELXL-2014/7
_audit_update_record
;
2020-07-02 deposited with the CCDC.	2021-02-02 downloaded from the CCDC.
;
_cell_angle_alpha 97.388(3)
_cell_angle_beta 94.146(3)
_cell_angle_gamma 98.600(2)
_cell_formula_units_Z 2
_cell_length_a 3.7598(5)
_cell_length_b 7.1464(10)
_cell_length_c 20.287(3)
_cell_measurement_reflns_used 5252
_cell_measurement_temperature 296(2)
_cell_measurement_theta_max 28.41
_cell_measurement_theta_min 2.91
_cell_volume 532.16(13)
_computing_cell_refinement 'Bruker SAINT'
_computing_data_collection 'Bruker APEX2'
_computing_data_reduction 'Bruker SAINT'
_computing_molecular_graphics 'Bruker SHELXTL'
_computing_publication_material 'Bruker SHELXTL'
_computing_structure_refinement 'SHELXL-2014/7 (Sheldrick, 2014)'
_computing_structure_solution 'SHELXS-97 (Sheldrick 2008)'
_diffrn_ambient_temperature 296(2)
_diffrn_measured_fraction_theta_full 0.999
_diffrn_measured_fraction_theta_max 0.997
_diffrn_measurement_device_type 'Bruker APEX-II CCD'
_diffrn_measurement_method '\f and \w scans'
_diffrn_radiation_type MoK\a
_diffrn_radiation_wavelength 0.71073
_diffrn_reflns_av_R_equivalents 0.0343
_diffrn_reflns_av_unetI/netI 0.0330
_diffrn_reflns_Laue_measured_fraction_full 0.999
_diffrn_reflns_Laue_measured_fraction_max 0.997
_diffrn_reflns_limit_h_max 3
_diffrn_reflns_limit_h_min -5
_diffrn_reflns_limit_k_max 9
_diffrn_reflns_limit_k_min -9
_diffrn_reflns_limit_l_max 27
_diffrn_reflns_limit_l_min -26
_diffrn_reflns_number 10148
_diffrn_reflns_point_group_measured_fraction_full 0.999
_diffrn_reflns_point_group_measured_fraction_max 0.997
_diffrn_reflns_theta_full 25.242
_diffrn_reflns_theta_max 28.420
_diffrn_reflns_theta_min 2.033
_exptl_absorpt_coefficient_mu 2.146
_exptl_absorpt_correction_T_max 0.7457
_exptl_absorpt_correction_T_min 0.6537
_exptl_absorpt_correction_type multi-scan
_exptl_absorpt_process_details 'sadabs v2008/1(bruker axs, 2008)'
_exptl_crystal_colour colourless
_exptl_crystal_density_diffrn 2.181
_exptl_crystal_description Plate
_exptl_crystal_F_000 340
_exptl_crystal_size_max 0.400
_exptl_crystal_size_mid 0.200
_exptl_crystal_size_min 0.100
_refine_diff_density_max 2.810
_refine_diff_density_min -1.171
_refine_diff_density_rms 0.174
_refine_ls_extinction_method none
_refine_ls_goodness_of_fit_ref 1.068
_refine_ls_hydrogen_treatment constr
_refine_ls_matrix_type full
_refine_ls_number_parameters 154
_refine_ls_number_reflns 2646
_refine_ls_number_restraints 0
_refine_ls_restrained_S_all 1.068
_refine_ls_R_factor_all 0.0717
_refine_ls_R_factor_gt 0.0573
_refine_ls_shift/su_max 0.001
_refine_ls_shift/su_mean 0.000
_refine_ls_structure_factor_coef Fsqd
_refine_ls_weighting_details 'w=1/[\s^2^(Fo^2^)+(0.0962P)^2^+0.6331P] where P=(Fo^2^+2Fc^2^)/3'
_refine_ls_weighting_scheme calc
_refine_ls_wR_factor_gt 0.1447
_refine_ls_wR_factor_ref 0.1554
_reflns_Friedel_coverage 0.000
_reflns_number_gt 2112
_reflns_number_total 2646
_reflns_threshold_expression 'I > 2\s(I)'
_cod_data_source_file d1ce00025j2.cif
_cod_data_source_block 5
_cod_depositor_comments
;
The following automatic conversions were performed:

data item '_exptl_absorpt_correction_type' value 'multi_scan' was
changed to 'multi-scan' in accordance with the
/home/data/users/saulius/crontab/automatic-downloads/rss-feeds/RSC/lib/dictionaries/cif_core.dic
dictionary named 'cif_core.dic' version 2.4.2 last updated on
2011-04-26.

Automatic conversion script
Id: cif_fix_values 7556 2019-12-06 15:28:31Z antanas 

 Adding full bibliography for 7242241--7242246.cif.
;
_cod_database_code 7242246
_shelx_shelxl_version_number 2014/7
_shelx_space_group_comment
; 
The symmetry employed for this shelxl refinement is uniquely defined 
by the following loop, which should always be used as a source of 
symmetry information in preference to the above space-group names. 
They are only intended as comments. 
;
_shelx_estimated_absorpt_t_min 0.481
_shelx_estimated_absorpt_t_max 0.814

loop_
_space_group_symop_operation_xyz
'x, y, z'
'-x, -y, -z'

loop_
_atom_site_label
_atom_site_type_symbol
_atom_site_fract_x
_atom_site_fract_y
_atom_site_fract_z
_atom_site_U_iso_or_equiv
_atom_site_adp_type
_atom_site_occupancy
_atom_site_site_symmetry_order
_atom_site_calc_flag
_atom_site_refinement_flags_posn
_atom_site_refinement_flags_adp
_atom_site_refinement_flags_occupancy
_atom_site_disorder_assembly
_atom_site_disorder_group
Ag Ag 0.82931(12) 0.85497(7) 0.55389(2) 0.0496(2) Uani 1 1 d . . . . .
Cl Cl 0.6938(4) 0.2613(2) -0.00142(6) 0.0467(3) Uani 1 1 d . . . . .
O2 O 1.4748(14) 1.1454(7) 0.7264(2) 0.0618(12) Uani 1 1 d . . . . .
O3 O 1.1520(13) 1.1251(6) 0.6325(2) 0.0546(11) Uani 1 1 d . . . . .
O1 O 1.4009(13) 0.8882(5) 0.6548(2) 0.0511(10) Uani 1 1 d . . . . .
N1 N 1.2705(13) 0.7471(7) 0.4871(2) 0.0416(10) Uani 1 1 d . . . . .
N2 N 1.2669(12) 0.4841(6) 0.39559(19) 0.0331(9) Uani 1 1 d . . . . .
N3 N 1.1915(11) 0.3587(5) 0.28600(18) 0.0305(8) Uani 1 1 d . . . . .
H3A H 1.3012 0.2693 0.2978 0.037 Uiso 1 1 calc R U . . .
N4 N 1.3462(12) 1.0556(5) 0.6722(2) 0.0321(8) Uani 1 1 d . . . . .
C1 C 1.2567(14) 0.6289(7) 0.4421(2) 0.0325(10) Uani 1 1 d . . . . .
C2 C 1.1566(13) 0.4958(6) 0.3332(2) 0.0283(9) Uani 1 1 d . . . . .
H2B H 1.0550 0.6007 0.3229 0.034 Uiso 1 1 calc R U . . .
C3 C 1.0671(12) 0.3414(6) 0.2170(2) 0.0262(8) Uani 1 1 d . . . . .
C4 C 0.9507(14) 0.4928(6) 0.1890(2) 0.0326(10) Uani 1 1 d . . . . .
H4A H 0.9521 0.6099 0.2151 0.039 Uiso 1 1 calc R U . . .
C5 C 0.8339(14) 0.4655(7) 0.1222(2) 0.0330(10) Uani 1 1 d . . . . .
H5A H 0.7506 0.5641 0.1030 0.040 Uiso 1 1 calc R U . . .
C6 C 0.8395(13) 0.2920(7) 0.0831(2) 0.0325(9) Uani 1 1 d . . . . .
C7 C 0.9569(15) 0.1426(7) 0.1108(2) 0.0355(10) Uani 1 1 d . . . . .
H7A H 0.9582 0.0261 0.0845 0.043 Uiso 1 1 calc R U . . .
C8 C 1.0728(14) 0.1688(6) 0.1784(2) 0.0323(10) Uani 1 1 d . . . . .
H8A H 1.1543 0.0698 0.1976 0.039 Uiso 1 1 calc R U . . .

loop_
_atom_site_aniso_label
_atom_site_aniso_U_11
_atom_site_aniso_U_22
_atom_site_aniso_U_33
_atom_site_aniso_U_23
_atom_site_aniso_U_13
_atom_site_aniso_U_12
Ag 0.0461(3) 0.0604(3) 0.0373(3) -0.01267(18) -0.00061(18) 0.0114(2)
Cl 0.0542(8) 0.0588(8) 0.0255(6) 0.0009(5) -0.0046(5) 0.0124(6)
O2 0.073(3) 0.059(3) 0.042(2) -0.0149(19) -0.005(2) 0.000(2)
O3 0.072(3) 0.043(2) 0.054(2) 0.0096(18) -0.001(2) 0.030(2)
O1 0.075(3) 0.0308(18) 0.049(2) 0.0036(16) -0.004(2) 0.0197(18)
N1 0.044(3) 0.051(2) 0.028(2) -0.0038(18) -0.0010(18) 0.013(2)
N2 0.043(2) 0.0338(19) 0.0224(18) -0.0012(14) 0.0002(16) 0.0114(17)
N3 0.039(2) 0.0287(17) 0.0244(18) 0.0017(14) -0.0008(15) 0.0122(16)
N4 0.037(2) 0.0253(17) 0.033(2) 0.0030(14) 0.0053(16) 0.0020(15)
C1 0.035(3) 0.036(2) 0.027(2) 0.0014(18) 0.0013(18) 0.0092(19)
C2 0.031(2) 0.0251(19) 0.029(2) 0.0029(15) 0.0027(17) 0.0061(16)
C3 0.029(2) 0.029(2) 0.0192(18) -0.0007(15) 0.0027(16) 0.0040(16)
C4 0.043(3) 0.025(2) 0.030(2) -0.0004(16) 0.0013(19) 0.0109(18)
C5 0.038(3) 0.036(2) 0.028(2) 0.0078(18) 0.0041(19) 0.0115(19)
C6 0.028(2) 0.042(2) 0.025(2) -0.0005(18) -0.0004(17) 0.0042(19)
C7 0.046(3) 0.031(2) 0.028(2) -0.0033(17) 0.003(2) 0.008(2)
C8 0.039(3) 0.028(2) 0.031(2) 0.0028(17) 0.0051(19) 0.0086(18)

loop_
_atom_type_symbol
_atom_type_description
_atom_type_scat_dispersion_real
_atom_type_scat_dispersion_imag
_atom_type_scat_source
C C 0.0033 0.0016 'International Tables Vol C Tables 4.2.6.8 and 6.1.1.4'
H H 0.0000 0.0000 'International Tables Vol C Tables 4.2.6.8 and 6.1.1.4'
N N 0.0061 0.0033 'International Tables Vol C Tables 4.2.6.8 and 6.1.1.4'
O O 0.0106 0.0060 'International Tables Vol C Tables 4.2.6.8 and 6.1.1.4'
Cl Cl 0.1484 0.1585 'International Tables Vol C Tables 4.2.6.8 and 6.1.1.4'
Ag Ag -0.8971 1.1015 'International Tables Vol C Tables 4.2.6.8 and 6.1.1.4'

loop_
_geom_angle_atom_site_label_1
_geom_angle_atom_site_label_2
_geom_angle_atom_site_label_3
_geom_angle
_geom_angle_site_symmetry_1
_geom_angle_site_symmetry_3
_geom_angle_publ_flag
N1 Ag N1 104.53(17) . 1_455 ?
N1 Ag O3 105.56(17) . . ?
N1 Ag O3 142.12(14) 1_455 . ?
N4 O3 Ag 105.9(3) . . ?
C1 N1 Ag 133.2(4) . . ?
C1 N1 Ag 119.3(4) . 1_655 ?
Ag N1 Ag 104.53(17) . 1_655 ?
C1 N2 C2 119.1(4) . . ?
C2 N3 C3 127.0(4) . . ?
C2 N3 H3A 116.5 . . ?
C3 N3 H3A 116.5 . . ?
O2 N4 O3 121.7(4) . . ?
O2 N4 O1 121.1(5) . . ?
O3 N4 O1 117.2(4) . . ?
N1 C1 N2 172.8(5) . . ?
N3 C2 N2 119.4(4) . . ?
N3 C2 H2B 120.3 . . ?
N2 C2 H2B 120.3 . . ?
C8 C3 C4 120.9(4) . . ?
C8 C3 N3 117.1(4) . . ?
C4 C3 N3 122.0(4) . . ?
C5 C4 C3 118.7(4) . . ?
C5 C4 H4A 120.6 . . ?
C3 C4 H4A 120.6 . . ?
C4 C5 C6 120.5(4) . . ?
C4 C5 H5A 119.8 . . ?
C6 C5 H5A 119.8 . . ?
C7 C6 C5 120.7(4) . . ?
C7 C6 Cl 119.6(4) . . ?
C5 C6 Cl 119.7(4) . . ?
C6 C7 C8 119.1(4) . . ?
C6 C7 H7A 120.5 . . ?
C8 C7 H7A 120.5 . . ?
C3 C8 C7 120.0(4) . . ?
C3 C8 H8A 120.0 . . ?
C7 C8 H8A 120.0 . . ?

loop_
_geom_bond_atom_site_label_1
_geom_bond_atom_site_label_2
_geom_bond_distance
_geom_bond_site_symmetry_2
_geom_bond_publ_flag
Ag N1 2.371(5) . ?
Ag N1 2.383(5) 1_455 ?
Ag O3 2.443(5) . ?
Cl C6 1.738(5) . ?
O2 N4 1.226(6) . ?
O3 N4 1.247(5) . ?
O1 N4 1.254(5) . ?
N1 C1 1.154(6) . ?
N1 Ag 2.383(5) 1_655 ?
N2 C1 1.315(6) . ?
N2 C2 1.320(6) . ?
N3 C2 1.308(6) . ?
N3 C3 1.427(5) . ?
N3 H3A 0.8600 . ?
C2 H2B 0.9300 . ?
C3 C8 1.377(6) . ?
C3 C4 1.396(6) . ?
C4 C5 1.376(7) . ?
C4 H4A 0.9300 . ?
C5 C6 1.387(7) . ?
C5 H5A 0.9300 . ?
C6 C7 1.381(7) . ?
C7 C8 1.389(7) . ?
C7 H7A 0.9300 . ?
C8 H8A 0.9300 . ?
